data_2105664
loop_
_publ_author_name
'Iversen, B. B.'
'Darovsky, A.'
'Bolotovsky, R.'
'Coppens, P.'

_publ_section_title
;
 Low-Temperature Synchrotron Radiation Study of a Twinned Disordered
 Crystal of Bis(4,4'-bromophenyl)-61,61-diyl Methano Fullerene C~60~
;
_journal_issue 2
_journal_name_full 'Acta Crystallographica Section B'
_journal_page_first 174
_journal_page_last 179
_journal_paper_doi 10.1107/S0108768197012007
_journal_volume 54
_journal_year 1998
_chemical_formula_sum 'C73 H8 Br2'
_chemical_formula_weight 1044.68
_symmetry_cell_setting monoclinic
_symmetry_space_group_name_Hall '-P 2yb'
_symmetry_space_group_name_H-M 'P 1 21/m 1'
_cell_angle_alpha 90.0
_cell_angle_beta 102.440(10)
_cell_angle_gamma 90.0
_cell_formula_units_Z 2
_cell_length_a 9.863(2)
_cell_length_b 17.360(10)
_cell_length_c 11.19(5)
_cell_measurement_reflns_used 14
_cell_measurement_theta_max 12
_cell_measurement_theta_min 5
_cell_volume 1871(8)
_diffrn_measurement_method 'phi rotation'
_diffrn_radiation_type synchrotron
_diffrn_radiation_wavelength 0.6430(10)
_diffrn_reflns_limit_h_max 11
_diffrn_reflns_limit_h_min -11
_diffrn_reflns_limit_k_max 17
_diffrn_reflns_limit_k_min -17
_diffrn_reflns_limit_l_max 24
_diffrn_reflns_limit_l_min -24
_diffrn_reflns_theta_max 21.9
_exptl_absorpt_coefficient_mu 2.202
_exptl_crystal_density_diffrn 1.117
_exptl_crystal_F_000 1032
_reflns_number_observed 1980
_cod_data_source_file bk0044.cif
_cod_data_source_block bk0044a
_cod_original_cell_volume 1871
_cod_database_code 2105664

loop_
_atom_site_label
_atom_site_fract_x
_atom_site_fract_y
_atom_site_fract_z
Br .80735(8) .53707(4) .59711(6)
C1 .7325(7) .4487(4) .5077(5)
C2 .8013(7) .4174(4) .4239(6)
C3 .7469(7) .3539(4) .3575(5)
C4 .6213(7) .3225(4) .3751(5)
C5 .5569(7) .3542(4) .4612(5)
C6 .6128(7) .4171(4) .5289(5)
H2 .8871 .4399 .4135
H3 .7936 .3312 .2999
H5 .4707 .3312 .4718
H6 .5643 .4399 .5855
C7 .5618(9) .250000 .3065(7)
C8 .0186(15) .250000 -.3848(12)
C9 .559(2) .250000 .174(2)
C10 -.0873(16) .250000 -.3183(13)
C11 .419(2) .250000 .2482(19)
C12 .4753(10) .2892(7) -.2418(8)
C13 -.0471(10) .2896(6) .0828(8)
C14 .2645(11) .4477(6) -.0243(9)
C15 .1684(11) .4480(7) -.1326(9)
C16 .1057(12) .3161(6) -.3819(9)
C17 .5457(10) .3167(7) .0936(8)
C18 .3255(12) .3161(6) .2309(8)
C19 -.1075(10) .3185(7) -.2485(9)
C20 .5245(11) .3308(7) -.1303(9)
C21 .3555(11) .3322(7) -.3126(9)
C22 .0725(11) .3308(7) .1545(9)
C23 -.0943(11) .3311(7) -.0294(9)
C24 .4019(12) .4208(6) -.0239(9)
C25 .2003(12) .4227(7) -.2427(9)
C26 .2296(11) .4187(6) .0872(9)
C27 .0284(12) .4230(6) -.1345(9)
C28 .5700(9) .2907(6) -.0229(9)
C29 .2433(11) .2918(6) -.3806(8)
C30 .1823(12) .2920(6) .2209(8)
C31 -.1436(10) .2907(6) -.1375(9)
C32 .4421(11) .3981(7) -.1297(9)
C33 .3344(12) .3984(7) -.2438(9)
C34 .0950(13) .3957(7) .0863(9)
C35 -.0101(11) .3982(7) -.0279(9)
C36 .4592(11) .3789(7) .0934(8)
C37 .0831(12) .3803(6) -.3147(9)
C38 .3469(11) .3785(6) .1610(9)
C39 -.0220(10) .3807(7) -.2486(9)

loop_
_geom_angle_atom_site_label_1
_geom_angle_atom_site_label_2
_geom_angle_atom_site_label_3
_geom_angle
_geom_angle_publ_flag
C17 C9 C17' 105(2) yes
C18 C11 C18' 103.0(10) yes
C11 C9 C17 109.0(10) yes
C9 C11 C18 119.0(10) yes
C4 C7 C9 115.3(5) yes
C4 C7 C11 117.9(5) yes
C9 C7 C11 75.0(10) yes
C7 C9 C11 51.0(10) yes
C7 C11 C9 54.0(10) yes
C10 C8 C16 119.8(8) no
C8 C10 C19 119.3(9) no
C12' C12 C20 120.2(9) no
C12' C12 C21 120.5(9) no
C13' C13 C22 119.4(9) no
C13' C13 C23 120.1(9) no
C15 C14 C24 119.0(10) no
C15 C14 C26 121.30(10) no
C14 C15 C25 122.0(10) no
C14 C15 C27 119.0(10) no
C8 C16 C37 119.0(10) no
C29 C16 C37 120.1(9) no
C9 C17 C36 127.0(10) no
C28 C17 C36 117.7(8) no
C11 C18 C38 121.0(10) no
C30 C18 C38 116.8(8) no
C10 C19 C39 119.0(10) no
C31 C19 C39 121.9(9) no
C12 C20 C28 119.0(10) no
C28 C20 C32 119.0(10) no
C12 C21 C29 119.0(10) no
C29 C21 C33 120.2(9) no
C13 C22 C30 121.0(10) no
C30 C22 C34 119.5(9) no
C13 C23 C31 120.0(10) no
C31 C23 C35 121.0(10) no
C14 C24 C32 122.3(8) no
C32 C24 C36 119.2(9) no
C15 C25 C33 119.7(8) no
C33 C25 C37 119.0(10) no
C14 C26 C34 119.5(8) no
C34 C26 C38 121.0(10) no
C15 C27 C35 120.9(8) no
C35 C27 C39 119.0(10) no
C17 C28 C20 123.0(10) no
C20 C28 C28' 120.3(9) no
C16 C29 C21 120.0(10) no
C21 C29 C29' 120.2(9) no
C18 C30 C22 123.0(10) no
C22 C30 C30' 119.8(9) no
C19 C31 C23 118.0(10) no
C23 C31 C31' 120.2(9) no
C20 C32 C24 120.4(9) no
C24 C32 C33 117.0(9) no
C21 C33 C25 120.3(9) no
C25 C33 C32 120.3(9) no
C22 C34 C26 119.6(9) no
C26 C34 C35 120.0(10) no
C23 C35 C27 120.3(9) no
C27 C35 C34 119.1(9) no
C17 C36 C24 119.8(9) no
C17 C36 C38 122.0(10) no
C16 C37 C25 120.1(9) no
C16 C37 C39 121.0(10) no
C18 C38 C26 119.9(9) no
C18 C38 C36 122.0(10) no
C19 C39 C27 119.0(10) no
C19 C39 C37 122.0(10) no
C16 C8 C16' 107.0(10) no
C19 C10 C19' 109.0(10) no
C20 C12 C21 107.0(10) no
C22 C13 C23 107.8(9) no
C24 C14 C26 106.2(9) no
C25 C15 C27 106.7(9) no
C8 C16 C29 109.0(10) no
C9 C17 C28 107.0(10) no
C11 C18 C30 111.0(10) no
C10 C19 C31 106.0(10) no
C12 C20 C32 109.4(8) no
C12 C21 C33 108.3(8) no
C13 C22 C34 107.4(8) no
C13 C23 C35 108.8(8) no
C14 C24 C36 109.7(9) no
C15 C25 C37 110.0(9) no
C14 C26 C38 110.8(9) no
C15 C27 C39 107.8(9) no
C17 C28 C28' 108.2(9) no
C16 C29 C29' 107.4(9) no
C18 C30 C30' 106.7(9) no
C19 C31 C31' 110.0(10) no
C20 C32 C33 107.70(10) no
C21 C33 C32 107.4(9) no
C22 C34 C35 109.4(9) no
C23 C35 C34 106.6(9) no
C24 C36 C38 105.8(8) no
C25 C37 C39 107.1(9) no
C26 C38 C36 107.5(9) no
C27 C39 C37 108.4(9) no
Br C1 C2 119.0(5) no
Br C1 C6 119.1(5) no
C2 C1 C6 121.9(6) no
C1 C2 C3 119.4(6) no
C2 C3 C4 119.3(6) no
C3 C4 C5 119.7(6) no
C3 C4 C7 120.3(6) no
C5 C4 C7 119.8(6) no
C4 C5 C6 120.8(6) no
C5 C6 C1 118.8(6) no

loop_
_geom_bond_atom_site_label_1
_geom_bond_atom_site_label_2
_geom_bond_distance
_geom_bond_publ_flag
Br C1 1.893(6) no
C4 C7 1.520(8) no
C1 C2 1.380(10) no
C2 C3 1.372(9) no
C3 C4 1.406(9) no
C4 C5 1.380(10) no
C5 C6 1.373(9) no
C6 C1 1.368(9) no
C2a C7 1.47(8) no
C10a C7 1.66(9) no
C2a C9 0.29(7) no
C10a C11 0.34(11) no
C9 C11 1.76(3) yes
C7 C9 1.48(2) yes
C7 C11 1.42(2) yes
C8 C10 1.41(3) no
C12 C12' 1.36(2) no
C13 C13' 1.370(10) no
C14 C15 1.370(10) no
C16 C37 1.39(2) no
C17 C36 1.38(2) no
C18 C38 1.380(10) no
C19 C39 1.37(2) no
C20 C28 1.380(10) no
C21 C29 1.400(10) no
C22 C30 1.350(10) no
C23 C31 1.390(10) no
C24 C32 1.38(2) no
C25 C33 1.390(10) no
C26 C34 1.390(10) no
C27 C35 1.39(2) no
C8 C16 1.43(2) no
C9 C17 1.46(2) yes
C10 C19 1.460(10) no
C11 C18 1.46(2) yes
C12 C20 1.430(10) no
C12 C21 1.470(10) no
C13 C22 1.460(10) no
C13 C23 1.440(10) no
C14 C24 1.440(10) no
C14 C26 1.45(2) no
C15 C25 1.41(2) no
C15 C27 1.440(10) no
C16 C29 1.410(10) no
C17 C28 1.440(10) no
C18 C30 1.450(10) no
C19 C31 1.45(2) no
C20 C32 1.42(2) no
C21 C33 1.43(2) no
C22 C34 1.41(2) no
C23 C35 1.43(2) no
C24 C36 1.500(10) no
C25 C37 1.460(10) no
C26 C38 1.450(10) no
C27 C39 1.460(10) no
C28 C28' 1.410(10) no
C29 C29' 1.450(10) no
C30 C30' 1.460(10) no
C31 C31' 1.410(10) no
C32 C33 1.480(10) no
C34 C35 1.460(10) no
C36 C38 1.47(2) no
C37 C39 1.40(2) no
